data_4109950
loop_
_publ_author_name
'Takahito Watanabe'
'Hisako Hashimoto'
'Hiromi Tobita'

_publ_contact_author_address
;
    ENTER CONTACT AUTHOR ADDRESS
;
_publ_contact_author_email hhashimoto@mail.tains.tohoku.ac.jp
_publ_contact_author_name 'Hisako Hashimoto'
_publ_section_title
;
 Reactions of Hydrido(hydrosilylene)tungsten Complexes with
 \a,\b-Unsaturated Carbonyl Compounds: Selective Formation of
 (\h3-Siloxyallyl)tungsten Complexes
;
_journal_name_full 'Journal of the American Chemical Society'
_journal_page_first 11338
_journal_page_last 11339
_journal_paper_doi 10.1021/ja074629e
_journal_volume 129
_journal_year 2007
_chemical_formula_moiety 'C33 H56 O3 Si4 W'
_chemical_formula_sum 'C33 H56 O3 Si4 W'
_chemical_formula_weight 796.99
_chemical_name_systematic
; 
 ? 
;
_space_group_IT_number 14
_symmetry_cell_setting monoclinic
_symmetry_space_group_name_Hall '-P 2ybc'
_symmetry_space_group_name_H-M 'P 1 21/c 1'
_atom_sites_solution_hydrogens geom
_atom_sites_solution_primary heavy
_atom_sites_solution_secondary difmap
_audit_creation_method SHELXL-97
_cell_angle_alpha 90.00
_cell_angle_beta 89.5622(18)
_cell_angle_gamma 90.00
_cell_formula_units_Z 4
_cell_length_a 8.2146(4)
_cell_length_b 31.6002(11)
_cell_length_c 14.2624(3)
_cell_measurement_reflns_used 39602
_cell_measurement_temperature 150(2)
_cell_measurement_theta_max 27.48
_cell_measurement_theta_min 1.43
_cell_volume 3702.2(2)
_computing_cell_refinement PROCESS-AUTO
_computing_data_collection PROCESS-AUTO
_computing_data_reduction 'teXsan Ver.1.11'
_computing_molecular_graphics ORTEP
_computing_structure_refinement 'SHELXL-97 (Sheldrick, 1997)'
_computing_structure_solution 'SHELXS-97 (Sheldrick, 1997)'
_diffrn_ambient_temperature 150(2)
_diffrn_detector_area_resol_mean 10
_diffrn_measured_fraction_theta_full 0.965
_diffrn_measured_fraction_theta_max 0.965
_diffrn_measurement_device_type 'Rigaku RAXIS-RAPID Imaging Plate'
_diffrn_measurement_method \w
_diffrn_radiation_monochromator graphite
_diffrn_radiation_source 'rotating-anode X-ray tube'
_diffrn_radiation_type MoK\a
_diffrn_radiation_wavelength 0.71073
_diffrn_reflns_av_R_equivalents 0.0602
_diffrn_reflns_av_sigmaI/netI 0.0376
_diffrn_reflns_limit_h_max 10
_diffrn_reflns_limit_h_min -10
_diffrn_reflns_limit_k_max 40
_diffrn_reflns_limit_k_min -38
_diffrn_reflns_limit_l_max 17
_diffrn_reflns_limit_l_min -18
_diffrn_reflns_number 27959
_diffrn_reflns_theta_full 27.46
_diffrn_reflns_theta_max 27.46
_diffrn_reflns_theta_min 1.29
_exptl_absorpt_coefficient_mu 3.279
_exptl_absorpt_correction_T_max 0.6390
_exptl_absorpt_correction_T_min 0.4713
_exptl_absorpt_correction_type integration
_exptl_absorpt_process_details 'NUMABS (Higashi, 1999)'
_exptl_crystal_colour yellow
_exptl_crystal_density_diffrn 1.430
_exptl_crystal_description needle
_exptl_crystal_F_000 1632
_exptl_crystal_size_max 0.27
_exptl_crystal_size_mid 0.16
_exptl_crystal_size_min 0.15
_refine_diff_density_max 2.759
_refine_diff_density_min -1.477
_refine_diff_density_rms 0.177
_refine_ls_extinction_method none
_refine_ls_goodness_of_fit_ref 1.350
_refine_ls_hydrogen_treatment mixed
_refine_ls_matrix_type full
_refine_ls_number_parameters 393
_refine_ls_number_reflns 8186
_refine_ls_number_restraints 0
_refine_ls_restrained_S_all 1.350
_refine_ls_R_factor_all 0.0469
_refine_ls_R_factor_gt 0.0404
_refine_ls_shift/su_max 0.004
_refine_ls_shift/su_mean 0.000
_refine_ls_structure_factor_coef Fsqd
_refine_ls_weighting_details 'calc w=1/[\s^2^(Fo^2^)+(0.0433P)^2^+7.0252P] where P=(Fo^2^+2Fc^2^)/3'
_refine_ls_weighting_scheme calc
_refine_ls_wR_factor_gt 0.0988
_refine_ls_wR_factor_ref 0.1052
_reflns_number_gt 7517
_reflns_number_total 8186
_reflns_threshold_expression >2sigma(I)
_cod_data_source_file ja074629esi20070709_104618.cif
_cod_data_source_block complex3b
_cod_database_code 4109950

loop_
_symmetry_equiv_pos_as_xyz
'x, y, z'
'-x, y+1/2, -z+1/2'
'-x, -y, -z'
'x, -y-1/2, z-1/2'

loop_
_atom_site_label
_atom_site_type_symbol
_atom_site_fract_x
_atom_site_fract_y
_atom_site_fract_z
_atom_site_U_iso_or_equiv
_atom_site_adp_type
_atom_site_occupancy
_atom_site_symmetry_multiplicity
_atom_site_calc_flag
_atom_site_refinement_flags
O1 O 0.8774(5) 0.91054(14) 0.5945(3) 0.0397(10) Uani 1 1 d .
O2 O 0.8690(4) 0.78229(14) 0.5421(3) 0.0366(9) Uani 1 1 d .
O3 O 0.6803(4) 0.89470(10) 0.4091(2) 0.0187(6) Uani 1 1 d .
W1 W 0.59653(2) 0.844772(5) 0.601875(11) 0.01500(7) Uani 1 1 d .
Si1 Si 0.63401(16) 0.90019(4) 0.29661(8) 0.0192(3) Uani 1 1 d .
Si2 Si 0.74224(18) 0.94117(4) 0.11751(9) 0.0236(3) Uani 1 1 d .
Si3 Si 0.96321(17) 0.94698(4) 0.29801(9) 0.0228(3) Uani 1 1 d .
Si4 Si 0.91974(17) 0.85967(4) 0.19144(9) 0.0217(3) Uani 1 1 d .
C1 C 0.7741(6) 0.88568(18) 0.5948(3) 0.0268(11) Uani 1 1 d .
C2 C 0.7669(6) 0.80626(17) 0.5611(3) 0.0236(10) Uani 1 1 d .
C6 C 0.4969(6) 0.93733(15) 0.5050(3) 0.0243(10) Uani 1 1 d .
H3 H 0.5864 0.9530 0.5341 0.036 Uiso 1 1 calc R
H4 H 0.4061 0.9350 0.5497 0.036 Uiso 1 1 calc R
H5 H 0.4607 0.9524 0.4489 0.036 Uiso 1 1 calc R
C5 C 0.5546(5) 0.89379(15) 0.4780(3) 0.0175(9) Uani 1 1 d .
C4 C 0.4460(5) 0.85829(15) 0.4773(3) 0.0169(9) Uani 1 1 d .
H6 H 0.3330 0.8618 0.4899 0.020 Uiso 1 1 calc R
C3 C 0.5120(5) 0.81780(14) 0.4571(3) 0.0160(8) Uani 1 1 d .
H7 H 0.6259 0.8157 0.4458 0.019 Uiso 1 1 calc R
C7 C 0.4131(6) 0.77834(14) 0.4528(3) 0.0179(9) Uani 1 1 d .
C8 C 0.2468(6) 0.77911(16) 0.4319(3) 0.0229(10) Uani 1 1 d .
H8 H 0.1935 0.8054 0.4226 0.027 Uiso 1 1 calc R
C9 C 0.1592(6) 0.74162(17) 0.4247(3) 0.0276(11) Uani 1 1 d .
H9 H 0.0464 0.7426 0.4106 0.033 Uiso 1 1 calc R
C10 C 0.2340(7) 0.70326(17) 0.4377(3) 0.0309(12) Uani 1 1 d .
H10 H 0.1730 0.6778 0.4339 0.037 Uiso 1 1 calc R
C11 C 0.3999(7) 0.70197(17) 0.4564(4) 0.0307(12) Uani 1 1 d .
H11 H 0.4529 0.6755 0.4640 0.037 Uiso 1 1 calc R
C12 C 0.4874(6) 0.73897(15) 0.4640(3) 0.0230(10) Uani 1 1 d .
H12 H 0.6005 0.7377 0.4771 0.028 Uiso 1 1 calc R
C13 C 0.8204(5) 0.91217(14) 0.2256(3) 0.0175(9) Uani 1 1 d .
C14 C 0.6871(9) 0.99726(19) 0.1421(4) 0.0438(15) Uani 1 1 d .
H13 H 0.6457 1.0104 0.0849 0.066 Uiso 1 1 calc R
H14 H 0.7837 1.0126 0.1633 0.066 Uiso 1 1 calc R
H15 H 0.6029 0.9982 0.1911 0.066 Uiso 1 1 calc R
C15 C 0.5497(7) 0.9172(2) 0.0727(4) 0.0352(13) Uani 1 1 d .
H16 H 0.5073 0.9347 0.0216 0.053 Uiso 1 1 calc R
H17 H 0.4691 0.9158 0.1236 0.053 Uiso 1 1 calc R
H18 H 0.5720 0.8886 0.0493 0.053 Uiso 1 1 calc R
C16 C 0.8924(8) 0.94206(19) 0.0186(4) 0.0371(13) Uani 1 1 d .
H19 H 0.9173 0.9130 -0.0007 0.056 Uiso 1 1 calc R
H20 H 0.9925 0.9561 0.0391 0.056 Uiso 1 1 calc R
H21 H 0.8463 0.9576 -0.0344 0.056 Uiso 1 1 calc R
C17 C 0.8496(7) 0.98765(17) 0.3684(4) 0.0321(12) Uani 1 1 d .
H22 H 0.8189 0.9756 0.4294 0.048 Uiso 1 1 calc R
H23 H 0.7513 0.9961 0.3348 0.048 Uiso 1 1 calc R
H24 H 0.9193 1.0124 0.3780 0.048 Uiso 1 1 calc R
C18 C 1.0848(7) 0.91566(19) 0.3836(4) 0.0336(12) Uani 1 1 d .
H25 H 1.1566 0.8961 0.3496 0.050 Uiso 1 1 calc R
H26 H 1.0111 0.8995 0.4244 0.050 Uiso 1 1 calc R
H27 H 1.1505 0.9349 0.4217 0.050 Uiso 1 1 calc R
C19 C 1.1139(8) 0.97637(19) 0.2221(4) 0.0389(14) Uani 1 1 d .
H28 H 1.1886 0.9924 0.2619 0.058 Uiso 1 1 calc R
H29 H 1.0556 0.9959 0.1808 0.058 Uiso 1 1 calc R
H30 H 1.1761 0.9561 0.1840 0.058 Uiso 1 1 calc R
C20 C 0.9115(7) 0.82111(17) 0.2909(4) 0.0295(11) Uani 1 1 d .
H31 H 0.8000 0.8105 0.2983 0.044 Uiso 1 1 calc R
H32 H 0.9451 0.8352 0.3488 0.044 Uiso 1 1 calc R
H33 H 0.9850 0.7974 0.2776 0.044 Uiso 1 1 calc R
C21 C 1.1390(7) 0.8654(2) 0.1538(4) 0.0382(14) Uani 1 1 d .
H34 H 1.2030 0.8763 0.2063 0.057 Uiso 1 1 calc R
H35 H 1.1464 0.8851 0.1010 0.057 Uiso 1 1 calc R
H36 H 1.1817 0.8377 0.1347 0.057 Uiso 1 1 calc R
C22 C 0.8131(8) 0.83220(17) 0.0932(4) 0.0324(12) Uani 1 1 d .
H37 H 0.8611 0.8041 0.0836 0.049 Uiso 1 1 calc R
H38 H 0.8250 0.8489 0.0356 0.049 Uiso 1 1 calc R
H39 H 0.6973 0.8292 0.1088 0.049 Uiso 1 1 calc R
C23 C 0.3636(6) 0.82094(15) 0.6913(3) 0.0184(9) Uani 1 1 d .
C24 C 0.5036(6) 0.79701(15) 0.7170(3) 0.0187(9) Uani 1 1 d .
C25 C 0.6189(5) 0.82573(17) 0.7570(3) 0.0218(10) Uani 1 1 d .
C26 C 0.5497(6) 0.86722(16) 0.7562(3) 0.0210(10) Uani 1 1 d .
C27 C 0.3924(5) 0.86432(15) 0.7150(3) 0.0191(9) Uani 1 1 d .
C28 C 0.2059(6) 0.80284(18) 0.6592(3) 0.0278(11) Uani 1 1 d .
H40 H 0.1372 0.7963 0.7138 0.042 Uiso 1 1 calc R
H41 H 0.2265 0.7769 0.6234 0.042 Uiso 1 1 calc R
H42 H 0.1502 0.8235 0.6194 0.042 Uiso 1 1 calc R
C29 C 0.5189(7) 0.74949(16) 0.7122(4) 0.0305(12) Uani 1 1 d .
H43 H 0.4723 0.7369 0.7692 0.046 Uiso 1 1 calc R
H44 H 0.6341 0.7417 0.7069 0.046 Uiso 1 1 calc R
H45 H 0.4603 0.7390 0.6573 0.046 Uiso 1 1 calc R
C30 C 0.7760(6) 0.8132(2) 0.8025(4) 0.0337(12) Uani 1 1 d .
H46 H 0.8570 0.8356 0.7927 0.051 Uiso 1 1 calc R
H47 H 0.8156 0.7868 0.7747 0.051 Uiso 1 1 calc R
H48 H 0.7577 0.8092 0.8699 0.051 Uiso 1 1 calc R
C31 C 0.6215(7) 0.90675(19) 0.7987(4) 0.0365(13) Uani 1 1 d .
H49 H 0.5828 0.9097 0.8636 0.055 Uiso 1 1 calc R
H50 H 0.5878 0.9315 0.7623 0.055 Uiso 1 1 calc R
H51 H 0.7406 0.9047 0.7980 0.055 Uiso 1 1 calc R
C32 C 0.2678(6) 0.89943(17) 0.7094(4) 0.0292(11) Uani 1 1 d .
H52 H 0.2039 0.8963 0.6512 0.035 Uiso 1 1 calc R
H53 H 0.3241 0.9271 0.7069 0.035 Uiso 1 1 calc R
C33 C 0.1524(7) 0.89839(18) 0.7947(4) 0.0353(13) Uani 1 1 d .
H54 H 0.0979 0.8708 0.7977 0.053 Uiso 1 1 calc R
H55 H 0.0708 0.9208 0.7886 0.053 Uiso 1 1 calc R
H56 H 0.2151 0.9028 0.8520 0.053 Uiso 1 1 calc R
H1 H 0.517(7) 0.9320(18) 0.290(4) 0.027(14) Uiso 1 1 d .
H2 H 0.562(6) 0.8642(18) 0.265(4) 0.023(14) Uiso 1 1 d .

loop_
_atom_site_aniso_label
_atom_site_aniso_U_11
_atom_site_aniso_U_22
_atom_site_aniso_U_33
_atom_site_aniso_U_23
_atom_site_aniso_U_13
_atom_site_aniso_U_12
O1 0.038(2) 0.054(3) 0.0276(19) 0.0053(18) -0.0042(16) -0.027(2)
O2 0.0235(19) 0.047(2) 0.039(2) -0.0043(19) 0.0020(16) 0.0131(18)
O3 0.0197(16) 0.0225(17) 0.0140(14) 0.0025(12) 0.0028(12) -0.0023(13)
W1 0.01542(10) 0.01822(11) 0.01136(10) 0.00115(6) 0.00068(6) -0.00036(7)
Si1 0.0194(6) 0.0232(6) 0.0149(5) 0.0031(5) -0.0001(4) -0.0013(5)
Si2 0.0341(7) 0.0205(6) 0.0160(6) 0.0049(5) -0.0006(5) -0.0026(6)
Si3 0.0249(7) 0.0218(7) 0.0217(6) -0.0007(5) -0.0011(5) -0.0062(5)
Si4 0.0240(7) 0.0187(6) 0.0224(6) -0.0013(5) 0.0018(5) -0.0011(5)
C1 0.027(3) 0.039(3) 0.014(2) 0.003(2) 0.0001(18) -0.005(2)
C2 0.019(2) 0.032(3) 0.020(2) 0.0027(19) -0.0003(18) 0.000(2)
C6 0.032(3) 0.022(2) 0.019(2) 0.0016(18) 0.0036(18) 0.002(2)
C5 0.019(2) 0.020(2) 0.0127(18) 0.0044(16) 0.0004(16) 0.0006(18)
C4 0.015(2) 0.022(2) 0.0141(19) 0.0007(17) -0.0033(15) -0.0003(17)
C3 0.015(2) 0.018(2) 0.0154(19) 0.0017(16) -0.0002(15) 0.0019(17)
C7 0.024(2) 0.019(2) 0.0110(18) -0.0031(16) 0.0011(16) 0.0007(18)
C8 0.023(2) 0.025(2) 0.021(2) -0.0039(18) -0.0004(18) 0.003(2)
C9 0.026(3) 0.032(3) 0.025(2) -0.008(2) 0.0003(19) -0.007(2)
C10 0.044(3) 0.027(3) 0.022(2) -0.006(2) 0.005(2) -0.012(2)
C11 0.047(3) 0.019(2) 0.026(2) -0.003(2) -0.001(2) 0.002(2)
C12 0.027(2) 0.023(2) 0.019(2) -0.0023(18) 0.0012(18) 0.0032(19)
C13 0.022(2) 0.016(2) 0.0150(19) 0.0000(16) 0.0019(16) -0.0022(17)
C14 0.067(4) 0.029(3) 0.036(3) 0.008(2) -0.008(3) 0.008(3)
C15 0.038(3) 0.046(3) 0.022(2) 0.005(2) -0.009(2) 0.001(3)
C16 0.052(4) 0.036(3) 0.024(2) 0.007(2) 0.008(2) -0.013(3)
C17 0.043(3) 0.023(3) 0.030(3) -0.005(2) -0.003(2) -0.004(2)
C18 0.031(3) 0.040(3) 0.030(3) -0.003(2) -0.007(2) -0.002(2)
C19 0.045(3) 0.036(3) 0.036(3) 0.000(2) 0.003(2) -0.018(3)
C20 0.034(3) 0.022(3) 0.032(3) 0.006(2) -0.004(2) 0.005(2)
C21 0.035(3) 0.039(3) 0.040(3) -0.012(3) 0.015(2) -0.008(3)
C22 0.050(3) 0.023(3) 0.025(2) -0.004(2) 0.004(2) -0.001(2)
C23 0.022(2) 0.021(2) 0.0126(19) 0.0005(17) 0.0021(16) -0.0036(18)
C24 0.027(2) 0.020(2) 0.0089(17) 0.0019(16) 0.0064(16) 0.0013(19)
C25 0.016(2) 0.039(3) 0.0101(18) 0.0048(18) 0.0020(16) 0.002(2)
C26 0.019(2) 0.029(3) 0.015(2) -0.0037(18) 0.0050(16) -0.0041(19)
C27 0.019(2) 0.021(2) 0.018(2) 0.0003(17) 0.0071(17) 0.0011(18)
C28 0.020(2) 0.043(3) 0.020(2) -0.002(2) -0.0005(18) -0.012(2)
C29 0.047(3) 0.022(3) 0.023(2) 0.005(2) 0.008(2) 0.003(2)
C30 0.024(3) 0.053(4) 0.023(2) 0.011(2) -0.001(2) 0.002(3)
C31 0.038(3) 0.041(3) 0.031(3) -0.015(2) 0.005(2) -0.014(3)
C32 0.026(3) 0.029(3) 0.033(3) 0.002(2) 0.009(2) 0.008(2)
C33 0.029(3) 0.028(3) 0.048(3) 0.003(2) 0.020(2) 0.003(2)

loop_
_atom_type_symbol
_atom_type_description
_atom_type_scat_dispersion_real
_atom_type_scat_dispersion_imag
_atom_type_scat_source
C C 0.0033 0.0016 'International Tables Vol C Tables 4.2.6.8 and 6.1.1.4'
H H 0.0000 0.0000 'International Tables Vol C Tables 4.2.6.8 and 6.1.1.4'
O O 0.0106 0.0060 'International Tables Vol C Tables 4.2.6.8 and 6.1.1.4'
Si Si 0.0817 0.0704 'International Tables Vol C Tables 4.2.6.8 and 6.1.1.4'
W W -0.8490 6.8722 'International Tables Vol C Tables 4.2.6.8 and 6.1.1.4'

loop_
_geom_angle_atom_site_label_1
_geom_angle_atom_site_label_2
_geom_angle_atom_site_label_3
_geom_angle
_geom_angle_publ_flag
C5 O3 Si1 120.0(3) y
C2 W1 C1 82.1(2) y
C2 W1 C4 106.65(18) ?
C1 W1 C4 104.62(18) ?
C2 W1 C25 93.51(18) ?
C1 W1 C25 99.09(18) ?
C4 W1 C25 150.59(16) ?
C2 W1 C26 125.78(18) ?
C1 W1 C26 88.02(18) ?
C4 W1 C26 127.38(17) ?
C25 W1 C26 35.85(18) ?
C2 W1 C3 74.09(18) ?
C1 W1 C3 114.93(17) ?
C4 W1 C3 36.12(16) y
C25 W1 C3 141.08(17) ?
C26 W1 C3 152.94(16) ?
C2 W1 C24 92.07(18) ?
C1 W1 C24 134.39(18) ?
C4 W1 C24 120.24(17) ?
C25 W1 C24 35.84(17) ?
C26 W1 C24 59.23(16) ?
C3 W1 C24 106.55(15) ?
C2 W1 C5 107.13(18) ?
C1 W1 C5 69.03(18) ?
C4 W1 C5 36.17(16) y
C25 W1 C5 153.90(17) ?
C26 W1 C5 118.51(17) ?
C3 W1 C5 62.40(15) ?
C24 W1 C5 152.70(16) ?
C2 W1 C27 149.51(18) ?
C1 W1 C27 112.51(19) ?
C4 W1 C27 95.65(16) ?
C25 W1 C27 58.75(16) ?
C26 W1 C27 34.99(16) ?
C3 W1 C27 118.42(16) ?
C24 W1 C27 58.30(16) ?
C5 W1 C27 103.15(16) ?
C2 W1 C23 122.01(18) ?
C1 W1 C23 145.50(18) ?
C4 W1 C23 92.23(16) ?
C25 W1 C23 58.59(16) ?
C26 W1 C23 58.24(15) ?
C3 W1 C23 96.50(15) ?
C24 W1 C23 34.82(16) ?
C5 W1 C23 118.53(16) ?
C27 W1 C23 34.63(16) ?
O3 Si1 C13 110.62(18) y
O3 Si1 H1 108(2) ?
C13 Si1 H1 112(2) ?
O3 Si1 H2 110(2) ?
C13 Si1 H2 110(2) ?
H1 Si1 H2 106(3) y
C14 Si2 C16 106.6(3) ?
C14 Si2 C15 104.1(3) ?
C16 Si2 C15 107.7(3) ?
C14 Si2 C13 112.8(2) ?
C16 Si2 C13 113.1(2) ?
C15 Si2 C13 111.9(2) ?
C18 Si3 C17 106.2(3) ?
C18 Si3 C19 106.5(3) ?
C17 Si3 C19 107.0(3) ?
C18 Si3 C13 112.4(2) ?
C17 Si3 C13 112.2(2) ?
C19 Si3 C13 112.1(2) ?
C20 Si4 C22 104.5(3) ?
C20 Si4 C21 107.9(3) ?
C22 Si4 C21 106.4(3) ?
C20 Si4 C13 111.1(2) ?
C22 Si4 C13 113.1(2) ?
C21 Si4 C13 113.3(2) ?
O1 C1 W1 177.0(4) y
O2 C2 W1 175.9(4) y
C5 C6 H3 109.5 ?
C5 C6 H4 109.5 ?
H3 C6 H4 109.5 ?
C5 C6 H5 109.5 ?
H3 C6 H5 109.5 ?
H4 C6 H5 109.5 ?
O3 C5 C4 117.4(4) ?
O3 C5 C6 112.6(4) ?
C4 C5 C6 121.5(4) ?
O3 C5 W1 114.8(3) ?
C4 C5 W1 65.8(2) ?
C6 C5 W1 116.9(3) ?
C3 C4 C5 118.1(4) ?
C3 C4 W1 76.9(2) ?
C5 C4 W1 78.1(2) ?
C3 C4 H6 121.0 ?
C5 C4 H6 121.0 ?
W1 C4 H6 114.9 ?
C4 C3 C7 123.7(4) ?
C4 C3 W1 67.0(2) ?
C7 C3 W1 120.4(3) ?
C4 C3 H7 118.1 ?
C7 C3 H7 118.1 ?
W1 C3 H7 83.0 ?
C12 C7 C8 117.9(4) ?
C12 C7 C3 120.1(4) ?
C8 C7 C3 121.8(4) ?
C9 C8 C7 120.5(5) ?
C9 C8 H8 119.8 ?
C7 C8 H8 119.8 ?
C10 C9 C8 120.7(5) ?
C10 C9 H9 119.7 ?
C8 C9 H9 119.7 ?
C9 C10 C11 119.5(5) ?
C9 C10 H10 120.3 ?
C11 C10 H10 120.3 ?
C12 C11 C10 120.2(5) ?
C12 C11 H11 119.9 ?
C10 C11 H11 119.9 ?
C11 C12 C7 121.2(5) ?
C11 C12 H12 119.4 ?
C7 C12 H12 119.4 ?
Si1 C13 Si2 104.8(2) ?
Si1 C13 Si4 108.0(2) ?
Si2 C13 Si4 110.9(2) ?
Si1 C13 Si3 109.1(2) ?
Si2 C13 Si3 111.8(2) ?
Si4 C13 Si3 112.0(2) ?
Si2 C14 H13 109.5 ?
Si2 C14 H14 109.5 ?
H13 C14 H14 109.5 ?
Si2 C14 H15 109.5 ?
H13 C14 H15 109.5 ?
H14 C14 H15 109.5 ?
Si2 C15 H16 109.5 ?
Si2 C15 H17 109.5 ?
H16 C15 H17 109.5 ?
Si2 C15 H18 109.5 ?
H16 C15 H18 109.5 ?
H17 C15 H18 109.5 ?
Si2 C16 H19 109.5 ?
Si2 C16 H20 109.5 ?
H19 C16 H20 109.5 ?
Si2 C16 H21 109.5 ?
H19 C16 H21 109.5 ?
H20 C16 H21 109.5 ?
Si3 C17 H22 109.5 ?
Si3 C17 H23 109.5 ?
H22 C17 H23 109.5 ?
Si3 C17 H24 109.5 ?
H22 C17 H24 109.5 ?
H23 C17 H24 109.5 ?
Si3 C18 H25 109.5 ?
Si3 C18 H26 109.5 ?
H25 C18 H26 109.5 ?
Si3 C18 H27 109.5 ?
H25 C18 H27 109.5 ?
H26 C18 H27 109.5 ?
Si3 C19 H28 109.5 ?
Si3 C19 H29 109.5 ?
H28 C19 H29 109.5 ?
Si3 C19 H30 109.5 ?
H28 C19 H30 109.5 ?
H29 C19 H30 109.5 ?
Si4 C20 H31 109.5 ?
Si4 C20 H32 109.5 ?
H31 C20 H32 109.5 ?
Si4 C20 H33 109.5 ?
H31 C20 H33 109.5 ?
H32 C20 H33 109.5 ?
Si4 C21 H34 109.5 ?
Si4 C21 H35 109.5 ?
H34 C21 H35 109.5 ?
Si4 C21 H36 109.5 ?
H34 C21 H36 109.5 ?
H35 C21 H36 109.5 ?
Si4 C22 H37 109.5 ?
Si4 C22 H38 109.5 ?
H37 C22 H38 109.5 ?
Si4 C22 H39 109.5 ?
H37 C22 H39 109.5 ?
H38 C22 H39 109.5 ?
C24 C23 C27 108.2(4) ?
C24 C23 C28 125.4(4) ?
C27 C23 C28 125.8(4) ?
C24 C23 W1 70.3(2) ?
C27 C23 W1 72.2(2) ?
C28 C23 W1 130.2(3) ?
C23 C24 C25 107.6(4) ?
C23 C24 C29 125.7(5) ?
C25 C24 C29 126.4(5) ?
C23 C24 W1 74.8(3) ?
C25 C24 W1 70.1(2) ?
C29 C24 W1 125.5(3) ?
C26 C25 C24 108.3(4) ?
C26 C25 C30 126.0(5) ?
C24 C25 C30 125.3(5) ?
C26 C25 W1 73.6(2) ?
C24 C25 W1 74.1(2) ?
C30 C25 W1 124.0(3) ?
C27 C26 C25 107.8(4) ?
C27 C26 C31 125.2(5) ?
C25 C26 C31 126.8(5) ?
C27 C26 W1 74.8(2) ?
C25 C26 W1 70.5(2) ?
C31 C26 W1 124.5(3) ?
C26 C27 C23 108.1(4) ?
C26 C27 C32 126.2(4) ?
C23 C27 C32 125.2(4) ?
C26 C27 W1 70.3(2) ?
C23 C27 W1 73.2(2) ?
C32 C27 W1 128.5(3) ?
C23 C28 H40 109.5 ?
C23 C28 H41 109.5 ?
H40 C28 H41 109.5 ?
C23 C28 H42 109.5 ?
H40 C28 H42 109.5 ?
H41 C28 H42 109.5 ?
C24 C29 H43 109.5 ?
C24 C29 H44 109.5 ?
H43 C29 H44 109.5 ?
C24 C29 H45 109.5 ?
H43 C29 H45 109.5 ?
H44 C29 H45 109.5 ?
C25 C30 H46 109.5 ?
C25 C30 H47 109.5 ?
H46 C30 H47 109.5 ?
C25 C30 H48 109.5 ?
H46 C30 H48 109.5 ?
H47 C30 H48 109.5 ?
C26 C31 H49 109.5 ?
C26 C31 H50 109.5 ?
H49 C31 H50 109.5 ?
C26 C31 H51 109.5 ?
H49 C31 H51 109.5 ?
H50 C31 H51 109.5 ?
C27 C32 C33 110.8(4) ?
C27 C32 H52 109.5 ?
C33 C32 H52 109.5 ?
C27 C32 H53 109.5 ?
C33 C32 H53 109.5 ?
H52 C32 H53 108.1 ?
C32 C33 H54 109.5 ?
C32 C33 H55 109.5 ?
H54 C33 H55 109.5 ?
C32 C33 H56 109.5 ?
H54 C33 H56 109.5 ?
H55 C33 H56 109.5 ?

loop_
_geom_bond_atom_site_label_1
_geom_bond_atom_site_label_2
_geom_bond_distance
_geom_bond_publ_flag
O1 C1 1.157(6) y
O2 C2 1.160(6) y
O3 C5 1.421(5) y
O3 Si1 1.661(3) y
W1 C2 1.941(5) y
W1 C1 1.951(5) y
W1 C4 2.215(4) y
W1 C25 2.301(4) ?
W1 C26 2.341(4) ?
W1 C3 2.343(4) y
W1 C24 2.353(4) ?
W1 C5 2.376(4) y
W1 C27 2.400(4) ?
W1 C23 2.412(4) ?
Si1 C13 1.869(5) ?
Si1 H1 1.39(6) y
Si1 H2 1.36(6) y
Si2 C14 1.862(6) ?
Si2 C16 1.867(5) ?
Si2 C15 1.870(6) ?
Si2 C13 1.908(5) ?
Si3 C18 1.867(6) ?
Si3 C17 1.875(6) ?
Si3 C19 1.883(6) ?
Si3 C13 1.916(5) ?
Si4 C20 1.871(5) ?
Si4 C22 1.872(6) ?
Si4 C21 1.884(6) ?
Si4 C13 1.910(5) ?
C6 C5 1.504(6) y
C6 H3 0.9800 ?
C6 H4 0.9800 ?
C6 H5 0.9800 ?
C5 C4 1.434(6) y
C4 C3 1.418(6) y
C4 H6 0.9500 ?
C3 C7 1.490(6) ?
C3 H7 0.9500 ?
C7 C12 1.396(7) ?
C7 C8 1.400(7) ?
C8 C9 1.391(7) ?
C8 H8 0.9500 ?
C9 C10 1.372(8) ?
C9 H9 0.9500 ?
C10 C11 1.391(8) ?
C10 H10 0.9500 ?
C11 C12 1.377(7) ?
C11 H11 0.9500 ?
C12 H12 0.9500 ?
C14 H13 0.9800 ?
C14 H14 0.9800 ?
C14 H15 0.9800 ?
C15 H16 0.9800 ?
C15 H17 0.9800 ?
C15 H18 0.9800 ?
C16 H19 0.9800 ?
C16 H20 0.9800 ?
C16 H21 0.9800 ?
C17 H22 0.9800 ?
C17 H23 0.9800 ?
C17 H24 0.9800 ?
C18 H25 0.9800 ?
C18 H26 0.9800 ?
C18 H27 0.9800 ?
C19 H28 0.9800 ?
C19 H29 0.9800 ?
C19 H30 0.9800 ?
C20 H31 0.9800 ?
C20 H32 0.9800 ?
C20 H33 0.9800 ?
C21 H34 0.9800 ?
C21 H35 0.9800 ?
C21 H36 0.9800 ?
C22 H37 0.9800 ?
C22 H38 0.9800 ?
C22 H39 0.9800 ?
C23 C24 1.427(7) ?
C23 C27 1.432(7) ?
C23 C28 1.491(6) ?
C24 C25 1.433(7) ?
C24 C29 1.509(7) ?
C25 C26 1.429(7) ?
C25 C30 1.502(7) ?
C26 C27 1.426(7) ?
C26 C31 1.511(7) ?
C27 C32 1.512(7) ?
C28 H40 0.9800 ?
C28 H41 0.9800 ?
C28 H42 0.9800 ?
C29 H43 0.9800 ?
C29 H44 0.9800 ?
C29 H45 0.9800 ?
C30 H46 0.9800 ?
C30 H47 0.9800 ?
C30 H48 0.9800 ?
C31 H49 0.9800 ?
C31 H50 0.9800 ?
C31 H51 0.9800 ?
C32 C33 1.536(7) ?
C32 H52 0.9900 ?
C32 H53 0.9900 ?
C33 H54 0.9800 ?
C33 H55 0.9800 ?
C33 H56 0.9800 ?
